data_4111494
loop_
_publ_author_name
'Joseph M. Mahoney'
'Kenneth A. Stucker'
'Hua Jiang'
'Ian Carmichael'
'Nicole R. Brinkmann'
'Alicia M. Beatty'
'Bruce C. Noll'
'Bradley D. Smith'

_publ_contact_author_email Smith.115@nd.edu
_publ_section_title
;
 Molecular Recognition of Trigonal Oxyanions Using a Ditopic Salt
 Receptor: Evidence for Anisotropic Shielding Surface around Nitrate Anion
;
_journal_name_full 'Journal of the American Chemical Society'
_journal_page_first 2922
_journal_page_last 2928
_journal_paper_doi 10.1021/ja0440295
_journal_volume 127
_journal_year 2005
_chemical_formula_sum 'C41.2 H56.4 N5 Na O10.6'
_chemical_formula_weight 814.30
_chemical_name_systematic
;
  ?
;
_space_group_IT_number 2
_symmetry_cell_setting triclinic
_symmetry_space_group_name_Hall '-P 1'
_symmetry_space_group_name_H-M 'P -1'
_atom_sites_solution_hydrogens 'geom, except difmap for amide hydrogens'
_atom_sites_solution_primary direct
_atom_sites_solution_secondary difmap
_audit_creation_method SHELXL-97
_cell_angle_alpha 74.5520(10)
_cell_angle_beta 74.5320(10)
_cell_angle_gamma 73.8060(10)
_cell_formula_units_Z 2
_cell_length_a 13.2057(6)
_cell_length_b 13.2493(7)
_cell_length_c 13.4351(7)
_cell_measurement_reflns_used 7551
_cell_measurement_temperature 100(2)
_cell_measurement_theta_max 28.23
_cell_measurement_theta_min 2.52
_cell_volume 2128.34(19)
_computing_cell_refinement 'Bruker SMART'
_computing_data_collection 'Bruker SMART'
_computing_data_reduction 'Bruker SHELXTL'
_computing_molecular_graphics 'Bruker SHELXTL'
_computing_publication_material 'Bruker SHELXTL'
_computing_structure_refinement 'SHELXL-97 (Sheldrick, 1997)'
_computing_structure_solution 'SHELXS-97 (Sheldrick, 1990)'
_diffrn_ambient_temperature 100(2)
_diffrn_measured_fraction_theta_full 0.998
_diffrn_measured_fraction_theta_max 0.998
_diffrn_measurement_device_type 'CCD area detector'
_diffrn_measurement_method 'phi and omega scans'
_diffrn_radiation_monochromator graphite
_diffrn_radiation_source 'fine-focus sealed tube'
_diffrn_radiation_type MoK\a
_diffrn_radiation_wavelength 0.71073
_diffrn_reflns_av_R_equivalents 0.0308
_diffrn_reflns_av_sigmaI/netI 0.0487
_diffrn_reflns_limit_h_max 17
_diffrn_reflns_limit_h_min -17
_diffrn_reflns_limit_k_max 17
_diffrn_reflns_limit_k_min -17
_diffrn_reflns_limit_l_max 17
_diffrn_reflns_limit_l_min -17
_diffrn_reflns_number 23457
_diffrn_reflns_theta_full 28.32
_diffrn_reflns_theta_max 28.32
_diffrn_reflns_theta_min 2.04
_exptl_absorpt_coefficient_mu 0.100
_exptl_absorpt_correction_T_max 1.0000
_exptl_absorpt_correction_T_min 0.9147
_exptl_absorpt_correction_type empirical
_exptl_absorpt_process_details SADABS
_exptl_crystal_colour colorless
_exptl_crystal_density_diffrn 1.271
_exptl_crystal_description prism
_exptl_crystal_F_000 869
_exptl_crystal_size_max 0.2
_exptl_crystal_size_mid 0.3
_exptl_crystal_size_min 0.3
_refine_diff_density_max 1.336
_refine_diff_density_min -0.487
_refine_diff_density_rms 0.087
_refine_ls_extinction_method none
_refine_ls_goodness_of_fit_ref 1.056
_refine_ls_hydrogen_treatment riding
_refine_ls_matrix_type full
_refine_ls_number_parameters 521
_refine_ls_number_reflns 10576
_refine_ls_number_restraints 0
_refine_ls_restrained_S_all 1.056
_refine_ls_R_factor_all 0.0996
_refine_ls_R_factor_gt 0.0723
_refine_ls_shift/su_max 0.000
_refine_ls_shift/su_mean 0.000
_refine_ls_structure_factor_coef Fsqd
_refine_ls_weighting_details 'calc w=1/[\s^2^(Fo^2^)+(0.1260P)^2^+0.7237P] where P=(Fo^2^+2Fc^2^)/3'
_refine_ls_weighting_scheme calc
_refine_ls_wR_factor_gt 0.2001
_refine_ls_wR_factor_ref 0.2233
_reflns_number_gt 7395
_reflns_number_total 10576
_reflns_threshold_expression >2sigma(I)
_cod_data_source_file ja0440295si20041011_035508.cif
_cod_data_source_block C41.20H56.40N5NaO10.60
_cod_original_formula_sum 'C41.20 H56.40 N5 Na O10.60'
_cod_database_code 4111494

loop_
_symmetry_equiv_pos_as_xyz
'x, y, z'
'-x, -y, -z'

loop_
_atom_site_label
_atom_site_type_symbol
_atom_site_fract_x
_atom_site_fract_y
_atom_site_fract_z
_atom_site_U_iso_or_equiv
_atom_site_adp_type
_atom_site_occupancy
_atom_site_symmetry_multiplicity
_atom_site_calc_flag
_atom_site_refinement_flags
Na1 Na 0.22459(8) 0.14688(9) 0.47772(8) 0.0376(3) Uani 1 1 d .
O1 O 0.31911(15) 0.27897(16) 0.47778(15) 0.0374(4) Uani 1 1 d .
N1 N 0.15802(16) 0.34764(15) 0.66022(15) 0.0259(4) Uani 1 1 d .
C1 C 0.2520(2) 0.39377(19) 0.60791(19) 0.0290(5) Uani 1 1 d .
H1A H 0.3114 0.3562 0.6457 0.035 Uiso 1 1 calc R
H1B H 0.2336 0.4703 0.6125 0.035 Uiso 1 1 calc R
O2 O 0.42278(14) 0.09614(14) 0.40432(14) 0.0318(4) Uani 1 1 d .
N2 N 0.29310(16) 0.01927(15) 0.32067(15) 0.0254(4) Uani 1 1 d .
C2 C 0.2903(2) 0.3857(2) 0.4941(2) 0.0362(6) Uani 1 1 d .
H2A H 0.2327 0.4278 0.4555 0.043 Uiso 1 1 calc R
H2B H 0.3536 0.4184 0.4636 0.043 Uiso 1 1 calc R
N3 N 0.29449(16) -0.04635(14) 0.89801(15) 0.0236(4) Uani 1 1 d .
H3 H 0.2600 -0.0583 0.8542 0.023(6) Uiso 1 1 d R
O3 O 0.10668(14) 0.18921(14) 0.36232(14) 0.0314(4) Uani 1 1 d .
C3 C 0.4149(2) 0.2134(2) 0.5129(2) 0.0357(6) Uani 1 1 d .
H3A H 0.3958 0.1596 0.5775 0.043 Uiso 1 1 calc R
H3B H 0.4543 0.2586 0.5291 0.043 Uiso 1 1 calc R
O4 O 0.03240(14) 0.31232(15) 0.51581(14) 0.0325(4) Uani 1 1 d .
N4 N 0.30079(16) -0.29491(15) 0.66611(14) 0.0240(4) Uani 1 1 d .
H4 H 0.2657 -0.2346 0.6881 0.027(7) Uiso 1 1 d R
C4 C 0.4837(2) 0.1584(2) 0.4261(2) 0.0349(6) Uani 1 1 d .
H4B H 0.5045 0.2122 0.3621 0.042 Uiso 1 1 calc R
H4C H 0.5501 0.1113 0.4479 0.042 Uiso 1 1 calc R
O5 O 0.36494(15) -0.12684(13) 1.04546(13) 0.0322(4) Uani 1 1 d .
C5 C 0.4685(2) 0.0649(2) 0.3057(2) 0.0320(5) Uani 1 1 d .
H5A H 0.5463 0.0322 0.3011 0.038 Uiso 1 1 calc R
H5B H 0.4605 0.1287 0.2474 0.038 Uiso 1 1 calc R
O6 O 0.37563(17) -0.47170(13) 0.72471(13) 0.0353(4) Uani 1 1 d .
C6 C 0.4120(2) -0.0145(2) 0.2962(2) 0.0303(5) Uani 1 1 d .
H6A H 0.4356 -0.0271 0.2232 0.036 Uiso 1 1 calc R
H6B H 0.4342 -0.0836 0.3444 0.036 Uiso 1 1 calc R
C7 C 0.2577(2) 0.1133(2) 0.23991(19) 0.0333(6) Uani 1 1 d .
H7A H 0.2790 0.0920 0.1706 0.040 Uiso 1 1 calc R
H7B H 0.2958 0.1696 0.2350 0.040 Uiso 1 1 calc R
C8 C 0.1378(2) 0.1600(2) 0.2618(2) 0.0341(6) Uani 1 1 d .
H8A H 0.1197 0.2241 0.2062 0.041 Uiso 1 1 calc R
H8B H 0.0985 0.1064 0.2616 0.041 Uiso 1 1 calc R
C9 C -0.0023(2) 0.2495(2) 0.3807(2) 0.0367(6) Uani 1 1 d .
H9A H -0.0500 0.2125 0.3648 0.044 Uiso 1 1 calc R
H9B H -0.0080 0.3217 0.3339 0.044 Uiso 1 1 calc R
C10 C -0.0367(2) 0.2598(2) 0.4942(2) 0.0345(6) Uani 1 1 d .
H10A H -0.1121 0.3017 0.5079 0.041 Uiso 1 1 calc R
H10B H -0.0332 0.1877 0.5409 0.041 Uiso 1 1 calc R
C11 C -0.0107(2) 0.3486(2) 0.6129(2) 0.0327(5) Uani 1 1 d .
H11A H -0.0135 0.2862 0.6729 0.039 Uiso 1 1 calc R
H11B H -0.0850 0.3925 0.6133 0.039 Uiso 1 1 calc R
C12 C 0.0598(2) 0.41426(19) 0.6238(2) 0.0306(5) Uani 1 1 d .
H12A H 0.0806 0.4615 0.5547 0.037 Uiso 1 1 calc R
H12B H 0.0184 0.4607 0.6746 0.037 Uiso 1 1 calc R
C13 C 0.1389(2) 0.33554(19) 0.77523(18) 0.0286(5) Uani 1 1 d .
H13A H 0.0679 0.3172 0.8075 0.034 Uiso 1 1 calc R
H13B H 0.1359 0.4052 0.7912 0.034 Uiso 1 1 calc R
C14 C 0.22432(19) 0.25018(18) 0.82514(17) 0.0258(5) Uani 1 1 d .
C15 C 0.22411(18) 0.14191(18) 0.83913(17) 0.0238(4) Uani 1 1 d .
H15A H 0.1727 0.1228 0.8140 0.029 Uiso 1 1 calc R
C16 C 0.29805(19) 0.06197(18) 0.88927(17) 0.0234(4) Uani 1 1 d .
C17 C 0.37425(19) 0.08935(19) 0.92583(18) 0.0266(5) Uani 1 1 d .
H17A H 0.4243 0.0350 0.9613 0.032 Uiso 1 1 calc R
C18 C 0.3761(2) 0.1968(2) 0.9098(2) 0.0311(5) Uani 1 1 d .
H18A H 0.4290 0.2159 0.9330 0.037 Uiso 1 1 calc R
C19 C 0.3016(2) 0.27647(19) 0.86040(19) 0.0309(5) Uani 1 1 d .
H19A H 0.3033 0.3497 0.8505 0.037 Uiso 1 1 calc R
C20 C 0.33048(18) -0.13300(18) 0.97146(17) 0.0237(4) Uani 1 1 d .
C21 C 0.32456(18) -0.23892(17) 0.95592(17) 0.0229(4) Uani 1 1 d .
N21 N 0.17882(18) -0.01007(17) 0.66580(16) 0.0324(5) Uani 1 1 d .
O21 O 0.26490(17) 0.0188(2) 0.63978(18) 0.0508(6) Uani 1 1 d .
C22 C 0.32822(18) -0.25550(17) 0.85663(17) 0.0218(4) Uani 1 1 d .
H22A H 0.3320 -0.1982 0.7966 0.026 Uiso 1 1 calc R
O22 O 0.1641(2) -0.08372(19) 0.74330(17) 0.0600(7) Uani 1 1 d .
C23 C 0.32632(18) -0.35614(18) 0.84615(17) 0.0232(4) Uani 1 1 d .
O23 O 0.10826(16) 0.03400(17) 0.61131(16) 0.0454(5) Uani 1 1 d .
C24 C 0.32333(19) -0.44081(18) 0.93437(17) 0.0249(5) Uani 1 1 d .
H24A H 0.3234 -0.5099 0.9261 0.030 Uiso 1 1 calc R
C25 C 0.32026(18) -0.42598(18) 1.03416(17) 0.0241(5) Uani 1 1 d .
C26 C 0.32081(18) -0.32396(18) 1.04321(17) 0.0244(5) Uani 1 1 d .
H26A H 0.3186 -0.3120 1.1105 0.029 Uiso 1 1 calc R
C27 C 0.3362(2) -0.38109(18) 0.74065(17) 0.0253(5) Uani 1 1 d .
C28 C 0.31801(19) -0.28852(18) 0.55617(17) 0.0236(5) Uani 1 1 d .
C29 C 0.27325(19) -0.19080(18) 0.49519(17) 0.0240(4) Uani 1 1 d .
H29A H 0.2298 -0.1341 0.5290 0.029 Uiso 1 1 calc R
C30 C 0.2915(2) -0.17553(19) 0.38596(18) 0.0263(5) Uani 1 1 d .
C31 C 0.3556(2) -0.2590(2) 0.33693(19) 0.0320(5) Uani 1 1 d .
H31A H 0.3694 -0.2495 0.2623 0.038 Uiso 1 1 calc R
C32 C 0.3994(2) -0.35647(19) 0.3977(2) 0.0327(5) Uani 1 1 d .
H32A H 0.4428 -0.4132 0.3639 0.039 Uiso 1 1 calc R
C33 C 0.3806(2) -0.37203(19) 0.50659(18) 0.0287(5) Uani 1 1 d .
H33A H 0.4101 -0.4392 0.5472 0.034 Uiso 1 1 calc R
C34 C 0.2451(2) -0.06953(19) 0.32076(19) 0.0292(5) Uani 1 1 d .
H34A H 0.2566 -0.0776 0.2471 0.035 Uiso 1 1 calc R
H34B H 0.1664 -0.0502 0.3483 0.035 Uiso 1 1 calc R
C35 C 0.3162(2) -0.51927(19) 1.13061(18) 0.0281(5) Uani 1 1 d .
C36 C 0.3818(3) -0.6257(2) 1.0999(2) 0.0490(8) Uani 1 1 d .
H36A H 0.3523 -0.6401 1.0468 0.059 Uiso 1 1 calc R
H36B H 0.3780 -0.6840 1.1626 0.059 Uiso 1 1 calc R
H36C H 0.4571 -0.6210 1.0707 0.059 Uiso 1 1 calc R
C37 C 0.3670(3) -0.5043(3) 1.2139(2) 0.0546(9) Uani 1 1 d .
H37A H 0.3630 -0.5647 1.2745 0.065 Uiso 1 1 calc R
H37B H 0.3279 -0.4371 1.2370 0.065 Uiso 1 1 calc R
H37C H 0.4426 -0.5014 1.1836 0.065 Uiso 1 1 calc R
C38 C 0.2004(3) -0.5251(3) 1.1768(3) 0.0707(12) Uani 1 1 d .
H38A H 0.1682 -0.5345 1.1230 0.085 Uiso 1 1 calc R
H38B H 0.1606 -0.4584 1.2006 0.085 Uiso 1 1 calc R
H38C H 0.1969 -0.5861 1.2369 0.085 Uiso 1 1 calc R
O1S O 0.0000 1.0000 1.0000 0.0406(8) Uiso 0.80 2 d SP
C1S C 0.0417(5) 0.8944(5) 1.0577(5) 0.0339(13) Uiso 0.40 1 d P
O2S O 0.0430(5) 0.8086(4) 1.0450(4) 0.0502(13) Uiso 0.40 1 d P
C2S C 0.0779(3) 0.9101(3) 1.1461(3) 0.0456(9) Uiso 0.80 1 d P
C3S C 0.0470(5) 1.0178(5) 1.0856(5) 0.0323(13) Uiso 0.40 1 d P
O21S O -0.0870(4) 0.3954(4) 1.1559(4) 0.0372(10) Uiso 0.40 1 d P
C22S C -0.0345(5) 0.2635(5) 1.0512(5) 0.0341(13) Uiso 0.40 1 d P
C21S C -0.0475(5) 0.3658(6) 1.0759(5) 0.0258(13) Uiso 0.40 1 d P
O22S O -0.0052(4) 0.4359(4) 0.9907(3) 0.0246(10) Uiso 0.40 1 d P
C24S C 0.0469(5) 0.6021(5) 0.9086(5) 0.0244(13) Uiso 0.40 1 d P
C23S C -0.0170(6) 0.5433(5) 1.0039(5) 0.0253(13) Uiso 0.40 1 d P

loop_
_atom_site_aniso_label
_atom_site_aniso_U_11
_atom_site_aniso_U_22
_atom_site_aniso_U_33
_atom_site_aniso_U_23
_atom_site_aniso_U_13
_atom_site_aniso_U_12
Na1 0.0321(5) 0.0520(7) 0.0307(5) 0.0003(5) -0.0106(4) -0.0173(5)
O1 0.0317(10) 0.0453(11) 0.0406(10) -0.0203(9) -0.0118(8) -0.0026(8)
N1 0.0297(10) 0.0222(9) 0.0238(9) -0.0021(7) -0.0082(8) -0.0025(8)
C1 0.0350(13) 0.0273(12) 0.0255(12) -0.0042(9) -0.0061(10) -0.0093(10)
O2 0.0281(9) 0.0341(9) 0.0362(10) -0.0111(7) -0.0018(7) -0.0129(7)
N2 0.0299(10) 0.0233(9) 0.0219(9) -0.0020(7) -0.0064(8) -0.0059(8)
C2 0.0398(14) 0.0379(14) 0.0274(13) -0.0048(10) -0.0056(11) -0.0063(11)
N3 0.0296(10) 0.0208(9) 0.0230(9) -0.0058(7) -0.0100(8) -0.0043(7)
O3 0.0294(9) 0.0344(9) 0.0312(9) -0.0066(7) -0.0126(7) -0.0022(7)
C3 0.0281(12) 0.0440(15) 0.0400(14) -0.0142(12) -0.0099(11) -0.0082(11)
O4 0.0275(9) 0.0399(10) 0.0312(9) -0.0071(8) -0.0085(7) -0.0075(7)
N4 0.0318(10) 0.0227(9) 0.0189(9) -0.0046(7) -0.0070(7) -0.0064(8)
C4 0.0252(12) 0.0399(14) 0.0443(15) -0.0143(12) -0.0047(11) -0.0118(10)
O5 0.0491(11) 0.0273(8) 0.0247(8) -0.0046(7) -0.0158(8) -0.0089(8)
C5 0.0286(12) 0.0289(12) 0.0344(13) -0.0046(10) 0.0009(10) -0.0087(10)
O6 0.0620(12) 0.0210(8) 0.0250(9) -0.0041(7) -0.0134(8) -0.0087(8)
C6 0.0294(12) 0.0297(12) 0.0288(12) -0.0072(10) -0.0004(9) -0.0064(10)
C7 0.0423(14) 0.0282(12) 0.0239(12) -0.0002(9) -0.0046(10) -0.0062(11)
C8 0.0424(14) 0.0320(13) 0.0277(12) -0.0027(10) -0.0142(11) -0.0049(11)
C9 0.0302(13) 0.0408(14) 0.0409(15) -0.0092(12) -0.0169(11) -0.0012(11)
C10 0.0259(12) 0.0375(14) 0.0419(15) -0.0081(11) -0.0120(11) -0.0054(10)
C11 0.0284(12) 0.0362(13) 0.0288(12) -0.0026(10) -0.0070(10) -0.0030(10)
C12 0.0345(13) 0.0242(11) 0.0291(12) -0.0001(9) -0.0110(10) -0.0012(10)
C13 0.0343(13) 0.0233(11) 0.0239(11) -0.0035(9) -0.0070(9) 0.0001(9)
C14 0.0317(12) 0.0240(11) 0.0186(10) -0.0037(8) -0.0044(9) -0.0030(9)
C15 0.0272(11) 0.0247(11) 0.0205(10) -0.0061(8) -0.0065(9) -0.0045(9)
C16 0.0285(11) 0.0222(10) 0.0186(10) -0.0067(8) -0.0032(8) -0.0033(9)
C17 0.0304(12) 0.0260(11) 0.0245(11) -0.0057(9) -0.0098(9) -0.0036(9)
C18 0.0377(13) 0.0315(12) 0.0304(12) -0.0079(10) -0.0127(10) -0.0111(10)
C19 0.0449(14) 0.0224(11) 0.0272(12) -0.0050(9) -0.0087(10) -0.0094(10)
C20 0.0268(11) 0.0246(11) 0.0195(10) -0.0049(8) -0.0050(8) -0.0048(9)
C21 0.0255(11) 0.0217(10) 0.0211(10) -0.0049(8) -0.0054(8) -0.0038(8)
N21 0.0379(12) 0.0304(11) 0.0230(10) -0.0065(8) -0.0067(8) 0.0026(9)
O21 0.0349(11) 0.0744(16) 0.0468(12) -0.0155(11) -0.0137(9) -0.0103(10)
C22 0.0251(11) 0.0202(10) 0.0200(10) -0.0032(8) -0.0056(8) -0.0050(8)
O22 0.0634(15) 0.0529(14) 0.0394(12) 0.0168(10) -0.0106(11) 0.0003(11)
C23 0.0264(11) 0.0245(11) 0.0191(10) -0.0044(8) -0.0056(8) -0.0057(9)
O23 0.0360(10) 0.0540(12) 0.0382(11) 0.0125(9) -0.0185(9) -0.0080(9)
C24 0.0326(12) 0.0211(10) 0.0224(11) -0.0040(8) -0.0074(9) -0.0070(9)
C25 0.0275(11) 0.0231(11) 0.0192(10) -0.0011(8) -0.0052(8) -0.0047(9)
C26 0.0279(11) 0.0276(11) 0.0165(10) -0.0052(8) -0.0041(8) -0.0039(9)
C27 0.0345(12) 0.0237(11) 0.0203(10) -0.0026(8) -0.0080(9) -0.0104(9)
C28 0.0304(11) 0.0252(11) 0.0200(10) -0.0032(8) -0.0093(9) -0.0116(9)
C29 0.0299(11) 0.0252(11) 0.0208(10) -0.0046(8) -0.0079(9) -0.0103(9)
C30 0.0365(13) 0.0260(11) 0.0226(11) -0.0023(9) -0.0114(9) -0.0142(10)
C31 0.0497(15) 0.0301(12) 0.0209(11) -0.0047(9) -0.0103(10) -0.0142(11)
C32 0.0494(15) 0.0245(12) 0.0274(12) -0.0082(9) -0.0102(11) -0.0087(11)
C33 0.0432(14) 0.0236(11) 0.0232(11) -0.0033(9) -0.0116(10) -0.0106(10)
C34 0.0395(13) 0.0294(12) 0.0223(11) -0.0020(9) -0.0131(10) -0.0102(10)
C35 0.0373(13) 0.0251(11) 0.0198(10) 0.0012(9) -0.0068(9) -0.0088(10)
C36 0.081(2) 0.0277(13) 0.0289(14) 0.0008(11) -0.0101(14) -0.0044(14)
C37 0.094(3) 0.0409(16) 0.0379(16) 0.0094(13) -0.0369(17) -0.0239(17)
C38 0.0392(17) 0.082(3) 0.059(2) 0.0343(19) -0.0052(15) -0.0152(17)

loop_
_atom_type_symbol
_atom_type_description
_atom_type_scat_dispersion_real
_atom_type_scat_dispersion_imag
_atom_type_scat_source
C C 0.0033 0.0016 'International Tables Vol C Tables 4.2.6.8 and 6.1.1.4'
H H 0.0000 0.0000 'International Tables Vol C Tables 4.2.6.8 and 6.1.1.4'
N N 0.0061 0.0033 'International Tables Vol C Tables 4.2.6.8 and 6.1.1.4'
O O 0.0106 0.0060 'International Tables Vol C Tables 4.2.6.8 and 6.1.1.4'
Na Na 0.0362 0.0249 'International Tables Vol C Tables 4.2.6.8 and 6.1.1.4'

loop_
_geom_angle_atom_site_label_1
_geom_angle_atom_site_label_2
_geom_angle_atom_site_label_3
_geom_angle
_geom_angle_site_symmetry_1
_geom_angle_site_symmetry_3
O3 Na1 O1 119.29(8) . .
O3 Na1 O21 140.36(8) . .
O1 Na1 O21 98.66(8) . .
O3 Na1 O23 90.44(7) . .
O1 Na1 O23 136.58(8) . .
O21 Na1 O23 51.44(7) . .
O3 Na1 O2 118.14(7) . .
O1 Na1 O2 67.20(6) . .
O21 Na1 O2 85.49(7) . .
O23 Na1 O2 128.26(8) . .
O3 Na1 N2 66.42(6) . .
O1 Na1 N2 122.07(7) . .
O21 Na1 N2 104.20(8) . .
O23 Na1 N2 97.85(8) . .
O2 Na1 N2 62.59(6) . .
O3 Na1 N21 115.67(8) . .
O1 Na1 N21 119.42(8) . .
O21 Na1 N21 25.43(7) . .
O23 Na1 N21 26.03(6) . .
O2 Na1 N21 106.77(7) . .
N2 Na1 N21 101.46(7) . .
O3 Na1 O4 63.16(6) . .
O1 Na1 O4 85.05(7) . .
O21 Na1 O4 113.18(7) . .
O23 Na1 O4 81.36(7) . .
O2 Na1 O4 149.01(7) . .
N2 Na1 O4 129.55(6) . .
N21 Na1 O4 98.59(6) . .
O3 Na1 C3 142.15(8) . .
O1 Na1 C3 27.21(7) . .
O21 Na1 C3 77.48(8) . .
O23 Na1 C3 126.24(8) . .
O2 Na1 C3 48.94(6) . .
N2 Na1 C3 111.32(7) . .
N21 Na1 C3 101.96(8) . .
O4 Na1 C3 108.96(7) . .
C2 O1 C3 115.0(2) . .
C2 O1 Na1 136.38(16) . .
C3 O1 Na1 102.49(15) . .
C1 N1 C13 110.59(19) . .
C1 N1 C12 111.97(19) . .
C13 N1 C12 108.63(19) . .
N1 C1 C2 113.0(2) . .
C5 O2 C4 111.93(18) . .
C5 O2 Na1 124.46(15) . .
C4 O2 Na1 113.71(14) . .
C7 N2 C6 109.38(19) . .
C7 N2 C34 109.05(18) . .
C6 N2 C34 109.86(19) . .
C7 N2 Na1 91.17(13) . .
C6 N2 Na1 110.18(14) . .
C34 N2 Na1 125.05(14) . .
O1 C2 C1 114.0(2) . .
C20 N3 C16 126.58(19) . .
C8 O3 C9 111.66(18) . .
C8 O3 Na1 122.99(15) . .
C9 O3 Na1 125.32(15) . .
O1 C3 C4 107.7(2) . .
O1 C3 Na1 50.29(12) . .
C4 C3 Na1 87.10(14) . .
C10 O4 C11 111.95(19) . .
C10 O4 Na1 95.43(14) . .
C11 O4 Na1 124.68(14) . .
C27 N4 C28 127.65(19) . .
O2 C4 C3 108.0(2) . .
O2 C5 C6 109.00(19) . .
N2 C6 C5 114.2(2) . .
N2 C7 C8 113.9(2) . .
O3 C8 C7 108.8(2) . .
O3 C9 C10 109.0(2) . .
O4 C10 C9 109.2(2) . .
O4 C11 C12 108.8(2) . .
N1 C12 C11 112.6(2) . .
N1 C13 C14 113.52(19) . .
C19 C14 C15 118.8(2) . .
C19 C14 C13 121.8(2) . .
C15 C14 C13 119.4(2) . .
C16 C15 C14 120.8(2) . .
C15 C16 C17 119.9(2) . .
C15 C16 N3 117.4(2) . .
C17 C16 N3 122.6(2) . .
C18 C17 C16 119.3(2) . .
C19 C18 C17 120.5(2) . .
C18 C19 C14 120.6(2) . .
O5 C20 N3 123.8(2) . .
O5 C20 C21 121.4(2) . .
N3 C20 C21 114.73(19) . .
C26 C21 C22 119.8(2) . .
C26 C21 C20 118.19(19) . .
C22 C21 C20 121.9(2) . .
O21 N21 O22 119.8(2) . .
O21 N21 O23 119.3(2) . .
O22 N21 O23 120.9(3) . .
O21 N21 Na1 58.96(13) . .
O22 N21 Na1 175.28(18) . .
O23 N21 Na1 60.44(13) . .
N21 O21 Na1 95.61(15) . .
C23 C22 C21 119.5(2) . .
C22 C23 C24 119.9(2) . .
C22 C23 C27 122.23(19) . .
C24 C23 C27 117.6(2) . .
N21 O23 Na1 93.53(15) . .
C25 C24 C23 121.4(2) . .
C26 C25 C24 117.8(2) . .
C26 C25 C35 121.3(2) . .
C24 C25 C35 121.0(2) . .
C25 C26 C21 121.6(2) . .
O6 C27 N4 124.1(2) . .
O6 C27 C23 121.0(2) . .
N4 C27 C23 114.87(19) . .
C33 C28 C29 119.4(2) . .
C33 C28 N4 123.3(2) . .
C29 C28 N4 117.3(2) . .
C30 C29 C28 121.0(2) . .
C29 C30 C31 119.1(2) . .
C29 C30 C34 120.7(2) . .
C31 C30 C34 120.1(2) . .
C32 C31 C30 119.8(2) . .
C33 C32 C31 121.1(2) . .
C32 C33 C28 119.5(2) . .
N2 C34 C30 113.51(19) . .
C38 C35 C37 109.9(3) . .
C38 C35 C36 110.4(3) . .
C37 C35 C36 105.7(2) . .
C38 C35 C25 108.7(2) . .
C37 C35 C25 111.3(2) . .
C36 C35 C25 110.9(2) . .
C1S O1S C1S 180.000(2) 2_577 .
C1S O1S C3S 73.9(4) 2_577 2_577
C1S O1S C3S 106.1(4) . 2_577
C1S O1S C3S 106.1(4) 2_577 .
C1S O1S C3S 73.9(4) . .
C3S O1S C3S 180.000(3) 2_577 .
O2S C1S O1S 129.6(6) . .
O2S C1S C2S 123.5(6) . .
O1S C1S C2S 106.7(4) . .
O2S C1S C3S 174.8(6) . .
O1S C1S C3S 55.5(3) . .
C2S C1S C3S 51.4(3) . .
C1S O2S C22S 143.9(6) . 2_567
C3S C2S C1S 75.8(4) . .
C2S C3S O1S 103.1(4) . .
C2S C3S C1S 52.8(3) . .
O1S C3S C1S 50.5(3) . .
C24S O21S C21S 24.4(5) 2_567 .
C21S C22S O2S 146.6(5) . 2_567
C21S C22S C24S 3.6(4) . 2_567
O2S C22S C24S 149.9(5) 2_567 2_567
C24S C21S O21S 44.3(10) 2_567 .
C24S C21S O22S 75.4(12) 2_567 .
O21S C21S O22S 118.3(7) . .
C24S C21S C22S 166.7(13) 2_567 .
O21S C21S C22S 130.1(6) . .
O22S C21S C22S 111.6(6) . .
C24S C21S C23S 63.1(11) 2_567 2_567
O21S C21S C23S 107.3(6) . 2_567
O22S C21S C23S 15.0(3) . 2_567
C22S C21S C23S 121.6(6) . 2_567
C23S O22S C24S 99.1(12) 2_567 2_567
C23S O22S C21S 118.2(12) 2_567 .
C24S O22S C21S 22.4(3) 2_567 .
C23S O22S C23S 42.3(12) 2_567 .
C24S O22S C23S 95.4(4) 2_567 .
C21S O22S C23S 117.2(4) . .
C21S C24S O21S 111.2(14) 2_567 2_567
C21S C24S O22S 82.3(12) 2_567 2_567
O21S C24S O22S 160.6(8) 2_567 2_567
C21S C24S C23S 98.6(13) 2_567 .
O21S C24S C23S 149.8(9) 2_567 .
O22S C24S C23S 18.7(3) 2_567 .
C21S C24S C22S 9.8(10) 2_567 2_567
O21S C24S C22S 107.8(7) 2_567 2_567
O22S C24S C22S 87.7(5) 2_567 2_567
C23S C24S C22S 102.4(5) . 2_567
O22S C23S C23S 120.9(16) 2_567 2_567
O22S C23S O22S 137.7(12) 2_567 .
C23S C23S O22S 16.7(5) 2_567 .
O22S C23S C24S 62.2(11) 2_567 .
C23S C23S C24S 102.4(8) 2_567 .
O22S C23S C24S 108.9(5) . .
O22S C23S C21S 46.8(10) 2_567 2_567
C23S C23S C21S 117.7(8) 2_567 2_567
O22S C23S C21S 126.5(5) . 2_567
C24S C23S C21S 18.3(3) . 2_567

loop_
_geom_bond_atom_site_label_1
_geom_bond_atom_site_label_2
_geom_bond_distance
_geom_bond_site_symmetry_2
Na1 O3 2.3411(19) .
Na1 O1 2.417(2) .
Na1 O21 2.460(2) .
Na1 O23 2.490(2) .
Na1 O2 2.504(2) .
Na1 N2 2.856(2) .
Na1 N21 2.857(2) .
Na1 O4 2.883(2) .
Na1 C3 3.067(3) .
O1 C2 1.418(3) .
O1 C3 1.436(3) .
N1 C1 1.462(3) .
N1 C13 1.470(3) .
N1 C12 1.473(3) .
C1 C2 1.500(3) .
O2 C5 1.420(3) .
O2 C4 1.427(3) .
N2 C7 1.474(3) .
N2 C6 1.478(3) .
N2 C34 1.483(3) .
N3 C20 1.364(3) .
N3 C16 1.421(3) .
O3 C8 1.427(3) .
O3 C9 1.430(3) .
C3 C4 1.495(4) .
O4 C10 1.416(3) .
O4 C11 1.429(3) .
N4 C27 1.367(3) .
N4 C28 1.416(3) .
O5 C20 1.228(3) .
C5 C6 1.498(3) .
O6 C27 1.219(3) .
C7 C8 1.510(4) .
C9 C10 1.504(4) .
C11 C12 1.496(4) .
C13 C14 1.513(3) .
C14 C19 1.390(3) .
C14 C15 1.397(3) .
C15 C16 1.387(3) .
C16 C17 1.396(3) .
C17 C18 1.389(3) .
C18 C19 1.385(4) .
C20 C21 1.498(3) .
C21 C26 1.394(3) .
C21 C22 1.395(3) .
N21 O21 1.233(3) .
N21 O22 1.237(3) .
N21 O23 1.256(3) .
C22 C23 1.385(3) .
C23 C24 1.399(3) .
C23 C27 1.504(3) .
C24 C25 1.394(3) .
C25 C26 1.391(3) .
C25 C35 1.535(3) .
C28 C33 1.393(3) .
C28 C29 1.401(3) .
C29 C30 1.390(3) .
C30 C31 1.394(4) .
C30 C34 1.505(3) .
C31 C32 1.393(3) .
C32 C33 1.385(3) .
C35 C38 1.505(4) .
C35 C37 1.527(4) .
C35 C36 1.532(4) .
O1S C1S 1.443(7) 2_577
O1S C1S 1.443(7) .
O1S C3S 1.541(6) 2_577
O1S C3S 1.541(6) .
C1S O2S 1.189(8) .
C1S C2S 1.474(8) .
C1S C3S 1.796(9) .
O2S C22S 1.841(9) 2_567
C2S C3S 1.448(7) .
O21S C24S 0.885(7) 2_567
O21S C21S 1.181(8) .
C22S C21S 1.433(10) .
C22S O2S 1.841(9) 2_567
C22S C24S 1.947(10) 2_567
C21S C24S 0.524(7) 2_567
C21S O22S 1.366(8) .
C21S C23S 1.650(10) 2_567
O22S C23S 0.484(7) 2_567
O22S C24S 1.334(8) 2_567
O22S C23S 1.441(9) .
C24S C21S 0.524(7) 2_567
C24S O21S 0.885(7) 2_567
C24S O22S 1.334(8) 2_567
C24S C23S 1.489(9) .
C24S C22S 1.947(10) 2_567
C23S O22S 0.484(7) 2_567
C23S C23S 1.131(13) 2_567
C23S C21S 1.650(10) 2_567
